data_1566807
loop_
_publ_author_name
'Tang, Qi'
'Shi, Xiaodong'
'Richardson, David'
'Wojtas, Lukasz'
'Shan, Chuan'
'He, Ying'
'Lan, Yu'
'Yuan, Teng'
'Ye, Xiaohan'
'Li, Shi-Jun'
'Zhao, Kai'

_publ_section_title
;
 Design and Synthesis of Stable Four-Coordinated Benzotriazole-Borane with
 Tunable Fluorescence Emission
;
_journal_name_full 'Chemical Science'
_journal_paper_doi 10.1039/D2SC01103D
_journal_year 2022
_chemical_formula_moiety 'C10 H9 B N2'
_chemical_formula_sum 'C10 H9 B N2'
_chemical_formula_weight 168.00
_chemical_name_systematic a
_space_group_crystal_system monoclinic
_space_group_IT_number 14
_space_group_name_Hall '-P 2ybc'
_space_group_name_H-M_alt 'P 1 21/c 1'
_atom_sites_solution_hydrogens mixed
_audit_creation_date 2021-08-04
_audit_creation_method
;
Olex2 1.3
(compiled 2020.11.12 svn.r5f609507 for OlexSys, GUI svn.r6272)
;
_audit_update_record
;
2021-10-03 deposited with the CCDC.	2022-04-18 downloaded from the CCDC.
;
_cell_angle_alpha 90
_cell_angle_beta 114.9734(7)
_cell_angle_gamma 90
_cell_formula_units_Z 4
_cell_length_a 8.8712(2)
_cell_length_b 11.4894(3)
_cell_length_c 9.7181(2)
_cell_measurement_reflns_used 9908
_cell_measurement_temperature 100.0
_cell_measurement_theta_max 79.24
_cell_measurement_theta_min 5.02
_cell_volume 897.91(4)
_computing_cell_refinement 'SAINT V8.40B (?, 2016)'
_computing_data_reduction 'SAINT V8.40B (?, 2016)'
_computing_molecular_graphics 'Olex2 1.3 (Dolomanov et al., 2009)'
_computing_publication_material 'Olex2 1.3 (Dolomanov et al., 2009)'
_computing_structure_refinement 'XL  (Sheldrick, 2008)'
_diffrn_ambient_temperature 100.0
_diffrn_measured_fraction_theta_full 0.999
_diffrn_measured_fraction_theta_max 0.980
_diffrn_measurement_device_type 'Bruker D8 Venture PHOTON II CPAD'
_diffrn_measurement_method 'omega scans'
_diffrn_radiation_monochromator mirrors
_diffrn_radiation_type CuK\a
_diffrn_radiation_wavelength 1.54178
_diffrn_reflns_av_R_equivalents 0.0289
_diffrn_reflns_av_unetI/netI 0.0210
_diffrn_reflns_Laue_measured_fraction_full 0.999
_diffrn_reflns_Laue_measured_fraction_max 0.980
_diffrn_reflns_limit_h_max 11
_diffrn_reflns_limit_h_min -11
_diffrn_reflns_limit_k_max 13
_diffrn_reflns_limit_k_min -14
_diffrn_reflns_limit_l_max 12
_diffrn_reflns_limit_l_min -12
_diffrn_reflns_number 13328
_diffrn_reflns_point_group_measured_fraction_full 0.999
_diffrn_reflns_point_group_measured_fraction_max 0.980
_diffrn_reflns_theta_full 67.679
_diffrn_reflns_theta_max 79.949
_diffrn_reflns_theta_min 5.501
_diffrn_source 'INCOATEC Imus micro-focus source'
_diffrn_source_current 1.0
_diffrn_source_power 0.05
_diffrn_source_voltage 50.0
_diffrn_standards_number 0
_exptl_absorpt_coefficient_mu 0.576
_exptl_absorpt_correction_T_max 1.0000
_exptl_absorpt_correction_T_min 0.8992
_exptl_absorpt_correction_type multi-scan
_exptl_absorpt_process_details
;
SADABS-2016/2 (Bruker,2016/2) was used for absorption correction.
wR2(int) was 0.0844 before and 0.0491 after correction.
The Ratio of minimum to maximum transmission is 0.8992.
The \l/2 correction factor is Not present.
;
_exptl_crystal_colour colorless
_exptl_crystal_density_diffrn 1.243
_exptl_crystal_description block
_exptl_crystal_F_000 352
_exptl_crystal_size_max 0.26
_exptl_crystal_size_mid 0.2
_exptl_crystal_size_min 0.1
_refine_diff_density_max 0.211
_refine_diff_density_min -0.200
_refine_diff_density_rms 0.034
_refine_ls_extinction_method none
_refine_ls_goodness_of_fit_ref 1.041
_refine_ls_hydrogen_treatment mixed
_refine_ls_matrix_type full
_refine_ls_number_parameters 126
_refine_ls_number_reflns 1922
_refine_ls_number_restraints 0
_refine_ls_restrained_S_all 1.041
_refine_ls_R_factor_all 0.0336
_refine_ls_R_factor_gt 0.0324
_refine_ls_shift/su_max 0.000
_refine_ls_shift/su_mean 0.000
_refine_ls_structure_factor_coef Fsqd
_refine_ls_weighting_details 'w=1/[\s^2^(Fo^2^)+(0.0383P)^2^+0.2637P] where P=(Fo^2^+2Fc^2^)/3'
_refine_ls_weighting_scheme calc
_refine_ls_wR_factor_gt 0.0847
_refine_ls_wR_factor_ref 0.0858
_reflns_Friedel_coverage 0.000
_reflns_number_gt 1835
_reflns_number_total 1922
_reflns_threshold_expression 'I > 2\s(I)'
_cod_data_source_file d2sc01103d2.cif
_cod_data_source_block 193_2
_cod_database_code 1566807
_shelx_shelxl_version_number 2018/3
_shelx_space_group_comment
;
The symmetry employed for this shelxl refinement is uniquely defined
by the following loop, which should always be used as a source of
symmetry information in preference to the above space-group names.
They are only intended as comments.
;
_shelx_estimated_absorpt_t_max 0.945
_shelx_estimated_absorpt_t_min 0.865
_olex2_refinement_description
;
1. Fixed Uiso
 At 1.2 times of:
  All C(H) groups
2.a Aromatic/amide H refined with riding coordinates:
 C5(H5), C6(H6), C7(H7), C10(H10), C11(H11), C12(H12), C13(H13)
;
_olex2_submission_special_instructions 'No special instructions were received'

loop_
_space_group_symop_operation_xyz
'x, y, z'
'-x, y+1/2, -z+1/2'
'-x, -y, -z'
'x, -y-1/2, z-1/2'

loop_
_atom_site_label
_atom_site_type_symbol
_atom_site_fract_x
_atom_site_fract_y
_atom_site_fract_z
_atom_site_U_iso_or_equiv
_atom_site_adp_type
_atom_site_occupancy
_atom_site_site_symmetry_order
_atom_site_calc_flag
_atom_site_refinement_flags_posn
_atom_site_refinement_flags_adp
_atom_site_refinement_flags_occupancy
_atom_site_disorder_assembly
_atom_site_disorder_group
N1 N 0.15802(10) 0.94312(7) 0.33014(10) 0.0281(2) Uani 1 1 d . . . . .
C2 C 0.17430(11) 0.84885(8) 0.37362(10) 0.0221(2) Uani 1 1 d . . . . .
B3 B 0.19108(13) 0.71849(9) 0.43470(13) 0.0231(2) Uani 1 1 d . . . . .
H3A H 0.2516(14) 0.7181(10) 0.5623(14) 0.028(3) Uiso 1 1 d . . . . .
H3B H 0.0662(15) 0.6768(11) 0.3881(14) 0.031(3) Uiso 1 1 d . . . . .
N4 N 0.30180(9) 0.64465(6) 0.37323(8) 0.01833(18) Uani 1 1 d . . . . .
C5 C 0.22992(11) 0.55828(8) 0.27663(10) 0.0219(2) Uani 1 1 d . . . . .
H5 H 0.114071 0.545727 0.244018 0.026 Uiso 1 1 calc R U . . .
C6 C 0.31732(12) 0.48501(8) 0.22080(10) 0.0242(2) Uani 1 1 d . . . . .
H6 H 0.260959 0.425133 0.150402 0.029 Uiso 1 1 calc R U . . .
C7 C 0.48453(12) 0.50055(8) 0.26864(10) 0.0233(2) Uani 1 1 d . . . . .
H7 H 0.545742 0.450896 0.232708 0.028 Uiso 1 1 calc R U . . .
C8 C 0.56582(11) 0.59103(8) 0.37199(10) 0.0193(2) Uani 1 1 d . . . . .
C9 C 0.47070(10) 0.66457(7) 0.42251(9) 0.01746(19) Uani 1 1 d . . . . .
C10 C 0.54954(11) 0.75662(8) 0.52360(10) 0.0201(2) Uani 1 1 d . . . . .
H10 H 0.486626 0.806842 0.556972 0.024 Uiso 1 1 calc R U . . .
C11 C 0.71774(11) 0.77318(8) 0.57345(10) 0.0227(2) Uani 1 1 d . . . . .
H11 H 0.770419 0.835343 0.641245 0.027 Uiso 1 1 calc R U . . .
C12 C 0.81343(11) 0.69951(9) 0.52570(11) 0.0242(2) Uani 1 1 d . . . . .
H12 H 0.929806 0.711855 0.562263 0.029 Uiso 1 1 calc R U . . .
C13 C 0.73961(11) 0.61043(8) 0.42710(10) 0.0229(2) Uani 1 1 d . . . . .
H13 H 0.804859 0.561198 0.395217 0.027 Uiso 1 1 calc R U . . .

loop_
_atom_site_aniso_label
_atom_site_aniso_U_11
_atom_site_aniso_U_22
_atom_site_aniso_U_33
_atom_site_aniso_U_23
_atom_site_aniso_U_13
_atom_site_aniso_U_12
N1 0.0263(4) 0.0230(4) 0.0320(4) -0.0008(3) 0.0094(3) 0.0030(3)
C2 0.0182(4) 0.0245(5) 0.0233(4) -0.0034(4) 0.0084(3) 0.0010(3)
B3 0.0220(5) 0.0223(5) 0.0289(5) 0.0010(4) 0.0146(4) 0.0007(4)
N4 0.0198(4) 0.0158(4) 0.0197(4) 0.0019(3) 0.0086(3) -0.0006(3)
C5 0.0227(4) 0.0188(5) 0.0210(4) 0.0023(3) 0.0062(3) -0.0026(3)
C6 0.0326(5) 0.0172(4) 0.0199(4) -0.0019(3) 0.0081(4) -0.0021(4)
C7 0.0326(5) 0.0181(5) 0.0211(4) 0.0010(3) 0.0132(4) 0.0041(4)
C8 0.0244(4) 0.0171(4) 0.0181(4) 0.0041(3) 0.0107(3) 0.0023(3)
C9 0.0198(4) 0.0156(4) 0.0177(4) 0.0035(3) 0.0085(3) 0.0005(3)
C10 0.0231(4) 0.0176(4) 0.0206(4) 0.0001(3) 0.0102(3) 0.0000(3)
C11 0.0247(4) 0.0205(5) 0.0210(4) 0.0005(3) 0.0080(4) -0.0044(4)
C12 0.0194(4) 0.0282(5) 0.0250(5) 0.0061(4) 0.0095(4) -0.0005(4)
C13 0.0235(5) 0.0246(5) 0.0244(4) 0.0057(4) 0.0137(4) 0.0053(4)

loop_
_atom_type_symbol
_atom_type_description
_atom_type_scat_dispersion_real
_atom_type_scat_dispersion_imag
_atom_type_scat_source
C C 0.0181 0.0091 'International Tables Vol C Tables 4.2.6.8 and 6.1.1.4'
H H 0.0000 0.0000 'International Tables Vol C Tables 4.2.6.8 and 6.1.1.4'
B B 0.0090 0.0039 'International Tables Vol C Tables 4.2.6.8 and 6.1.1.4'
N N 0.0311 0.0180 'International Tables Vol C Tables 4.2.6.8 and 6.1.1.4'

loop_
_geom_angle_atom_site_label_1
_geom_angle_atom_site_label_2
_geom_angle_atom_site_label_3
_geom_angle
_geom_angle_site_symmetry_1
_geom_angle_site_symmetry_3
_geom_angle_publ_flag
N1 C2 B3 178.01(10) . . ?
C2 B3 H3A 109.9(6) . . ?
C2 B3 H3B 109.4(6) . . ?
H3A B3 H3B 112.1(9) . . ?
N4 B3 C2 109.64(7) . . ?
N4 B3 H3A 109.2(6) . . ?
N4 B3 H3B 106.5(6) . . ?
C5 N4 B3 118.34(8) . . ?
C5 N4 C9 119.57(8) . . ?
C9 N4 B3 122.03(7) . . ?
N4 C5 H5 118.5 . . ?
N4 C5 C6 122.93(9) . . ?
C6 C5 H5 118.5 . . ?
C5 C6 H6 120.4 . . ?
C7 C6 C5 119.28(8) . . ?
C7 C6 H6 120.4 . . ?
C6 C7 H7 120.2 . . ?
C6 C7 C8 119.53(9) . . ?
C8 C7 H7 120.2 . . ?
C7 C8 C9 118.94(8) . . ?
C7 C8 C13 122.04(8) . . ?
C13 C8 C9 119.02(8) . . ?
N4 C9 C8 119.72(8) . . ?
N4 C9 C10 120.66(8) . . ?
C10 C9 C8 119.62(8) . . ?
C9 C10 H10 120.2 . . ?
C11 C10 C9 119.63(8) . . ?
C11 C10 H10 120.2 . . ?
C10 C11 H11 119.5 . . ?
C10 C11 C12 121.09(9) . . ?
C12 C11 H11 119.5 . . ?
C11 C12 H12 119.9 . . ?
C13 C12 C11 120.29(8) . . ?
C13 C12 H12 119.9 . . ?
C8 C13 H13 119.8 . . ?
C12 C13 C8 120.33(8) . . ?
C12 C13 H13 119.8 . . ?

loop_
_geom_bond_atom_site_label_1
_geom_bond_atom_site_label_2
_geom_bond_distance
_geom_bond_site_symmetry_2
_geom_bond_publ_flag
N1 C2 1.1493(13) . ?
C2 B3 1.5947(14) . ?
B3 H3A 1.124(12) . ?
B3 H3B 1.113(12) . ?
B3 N4 1.5927(12) . ?
N4 C5 1.3293(12) . ?
N4 C9 1.3860(11) . ?
C5 H5 0.9500 . ?
C5 C6 1.3997(14) . ?
C6 H6 0.9500 . ?
C6 C7 1.3660(14) . ?
C7 H7 0.9500 . ?
C7 C8 1.4134(13) . ?
C8 C9 1.4201(12) . ?
C8 C13 1.4200(13) . ?
C9 C10 1.4117(12) . ?
C10 H10 0.9500 . ?
C10 C11 1.3737(13) . ?
C11 H11 0.9500 . ?
C11 C12 1.4089(14) . ?
C12 H12 0.9500 . ?
C12 C13 1.3655(14) . ?
C13 H13 0.9500 . ?

loop_
_geom_torsion_atom_site_label_1
_geom_torsion_atom_site_label_2
_geom_torsion_atom_site_label_3
_geom_torsion_atom_site_label_4
_geom_torsion
_geom_torsion_site_symmetry_1
_geom_torsion_site_symmetry_2
_geom_torsion_site_symmetry_3
_geom_torsion_site_symmetry_4
_geom_torsion_publ_flag
C2 B3 N4 C5 -113.99(9) . . . . ?
C2 B3 N4 C9 68.91(10) . . . . ?
B3 N4 C5 C6 -177.23(8) . . . . ?
B3 N4 C9 C8 175.68(7) . . . . ?
B3 N4 C9 C10 -3.72(12) . . . . ?
N4 C5 C6 C7 1.17(14) . . . . ?
N4 C9 C10 C11 178.61(8) . . . . ?
C5 N4 C9 C8 -1.39(12) . . . . ?
C5 N4 C9 C10 179.21(8) . . . . ?
C5 C6 C7 C8 -0.77(14) . . . . ?
C6 C7 C8 C9 -0.62(13) . . . . ?
C6 C7 C8 C13 179.21(8) . . . . ?
C7 C8 C9 N4 1.72(12) . . . . ?
C7 C8 C9 C10 -178.87(8) . . . . ?
C7 C8 C13 C12 179.33(8) . . . . ?
C8 C9 C10 C11 -0.79(13) . . . . ?
C9 N4 C5 C6 -0.06(13) . . . . ?
C9 C8 C13 C12 -0.83(13) . . . . ?
C9 C10 C11 C12 -0.18(14) . . . . ?
C10 C11 C12 C13 0.66(14) . . . . ?
C11 C12 C13 C8 -0.14(14) . . . . ?
C13 C8 C9 N4 -178.12(7) . . . . ?
C13 C8 C9 C10 1.29(12) . . . . ?
